data_2009870
loop_
_publ_author_name
'Blake, Alexander J.'
'Johnson, Brian F.G.'
'Nairn, Jacqueline G.M.'

_publ_section_title
;
 Octadecacarbonylhexaosmium chloroform solvate
;
_journal_issue 7
_journal_name_full 'Acta Crystallographica Section C'
_journal_page_first 1052
_journal_page_last 1054
_journal_paper_doi 10.1107/S0108270194000363
_journal_volume 50
_journal_year 1994
_chemical_formula_moiety 'C18 O18 Os6 , C H Cl3'
_chemical_formula_structural Os6(CO)18.CHCl3
_chemical_formula_sum 'C19 H Cl3 O18 Os6'
_chemical_formula_weight 1764.75
_chemical_name_systematic
;
Hexaosmium octadecarbonyl-chloroform solvate(1:1)
;
_space_group_IT_number 14
_symmetry_cell_setting monoclinic
_symmetry_space_group_name_Hall '-P 2yn'
_symmetry_space_group_name_H-M 'P 1 21/n 1'
_audit_creation_method SHELXL
_cell_angle_alpha 90.00
_cell_angle_beta 91.47(3)
_cell_angle_gamma 90.00
_cell_formula_units_Z 4
_cell_length_a 10.074(3)
_cell_length_b 27.293(9)
_cell_length_c 11.286(3)
_cell_measurement_reflns_used 32
_cell_measurement_temperature 150.0(2)
_cell_measurement_theta_max 16
_cell_measurement_theta_min 15
_cell_volume 3102.1(16)
_computing_cell_refinement 'Stoe DIF4'
_computing_data_collection 'Stoe DIF4'
_computing_data_reduction 'Stoe REDU4'
_computing_molecular_graphics SHELXTL/PC
_computing_structure_refinement 'SHELXL-93 (Sheldrick, 1993)'
_computing_structure_solution 'SHELXS-86 (Sheldrick, 1990)'
_diffrn_ambient_temperature 150.0(2)
_diffrn_measurement_device 'Stoe Stadi-4 four-circle diffractometer'
_diffrn_measurement_method '\w scans with on-line profile fitting'
_diffrn_radiation_monochromator graphite
_diffrn_radiation_source 'fine-focus sealed tube'
_diffrn_radiation_type MoK\a
_diffrn_radiation_wavelength 0.71073
_diffrn_reflns_av_R_equivalents 0.0400
_diffrn_reflns_av_sigmaI/netI 0.0323
_diffrn_reflns_limit_h_max 10
_diffrn_reflns_limit_h_min -10
_diffrn_reflns_limit_k_max 29
_diffrn_reflns_limit_k_min 0
_diffrn_reflns_limit_l_max 12
_diffrn_reflns_limit_l_min 0
_diffrn_reflns_number 4274
_diffrn_reflns_theta_max 22.55
_diffrn_reflns_theta_min 2.51
_diffrn_standards_decay_% <2
_diffrn_standards_interval_time 60
_diffrn_standards_number 3
_exptl_absorpt_coefficient_mu 24.814
_exptl_absorpt_correction_T_max 0.117
_exptl_absorpt_correction_T_min 0.048
_exptl_absorpt_correction_type 'Semi-empirical (SHELXTL/PC)'
_exptl_crystal_colour 'Dark red'
_exptl_crystal_density_diffrn 3.779
_exptl_crystal_description Block
_exptl_crystal_F_000 3064
_exptl_crystal_size_max 0.35
_exptl_crystal_size_mid 0.31
_exptl_crystal_size_min 0.23
_refine_diff_density_max 1.717
_refine_diff_density_min -1.405
_refine_ls_extinction_coef 0.00010(2)
_refine_ls_extinction_method SHELXL
_refine_ls_goodness_of_fit_all 1.036
_refine_ls_goodness_of_fit_obs 1.038
_refine_ls_hydrogen_treatment 'H atoms in a fixed, calculated position'
_refine_ls_matrix_type full
_refine_ls_number_parameters 326
_refine_ls_number_reflns 3851
_refine_ls_number_restraints 0
_refine_ls_restrained_S_all 1.067
_refine_ls_restrained_S_obs 1.038
_refine_ls_R_factor_all 0.0459
_refine_ls_R_factor_obs 0.0356
_refine_ls_shift/esd_max -0.171
_refine_ls_shift/esd_mean 0.026
_refine_ls_structure_factor_coef Fsqd
_refine_ls_weighting_scheme
;calc w = 1/[\s^2^(F~o~^2^)+(0.0439P)^2^+157.2638P]
where P = (F~o~^2^+2F~c~^2^)/3
;
_refine_ls_wR_factor_all 0.0970
_refine_ls_wR_factor_obs 0.0872
_reflns_number_observed 3335
_reflns_number_total 3855
_reflns_observed_criterion >2\s(I)
_cod_data_source_file ha1094.cif
_cod_data_source_block os3dec
_cod_original_sg_symbol_H-M 'P 21/n'
_cod_database_code 2009870

loop_
_symmetry_equiv_pos_as_xyz
'x, y, z'
'-x+1/2, y+1/2, -z+1/2'
'-x, -y, -z'
'x-1/2, -y-1/2, z-1/2'

loop_
_atom_site_aniso_label
_atom_site_aniso_U_11
_atom_site_aniso_U_22
_atom_site_aniso_U_33
_atom_site_aniso_U_12
_atom_site_aniso_U_13
_atom_site_aniso_U_23
Os1 0.0122(4) 0.0122(4) 0.0128(4) 0.0017(3) -0.0019(3) 0.0008(3)
Os2 0.0140(4) 0.0135(4) 0.0109(4) -0.0002(3) 0.0015(3) 0.0026(3)
Os3 0.0110(4) 0.0097(4) 0.0110(4) 0.0003(3) 0.0012(3) -0.0005(3)
Os4 0.0107(3) 0.0094(4) 0.0106(4) -0.0003(3) -0.0002(3) -0.0001(3)
Os5 0.0096(3) 0.0125(4) 0.0126(4) 0.0003(3) 0.0005(3) 0.0002(3)
Os6 0.0118(4) 0.0121(4) 0.0114(4) 0.0000(3) 0.0019(3) 0.0015(3)
O1 0.030(8) 0.037(8) 0.027(8) 0.000(7) -0.002(6) -0.002(7)
O2 0.026(7) 0.040(8) 0.024(8) -0.008(6) -0.007(6) -0.006(7)
O3 0.037(8) 0.030(8) 0.024(7) 0.004(6) -0.005(6) -0.002(6)
O4 0.016(7) 0.047(9) 0.032(8) -0.004(6) 0.003(6) 0.008(7)
O5 0.020(7) 0.045(9) 0.020(7) 0.002(6) 0.001(6) 0.011(6)
O6 0.037(8) 0.044(9) 0.029(8) -0.002(7) -0.004(6) -0.011(7)
O7 0.008(6) 0.026(7) 0.032(8) -0.002(5) 0.001(5) 0.009(6)
O8 0.025(7) 0.011(7) 0.034(8) -0.001(5) 0.004(6) -0.004(6)
O9 0.043(9) 0.029(8) 0.029(8) 0.002(7) -0.026(7) -0.003(6)
O10 0.022(7) 0.039(8) 0.015(7) -0.003(6) -0.002(5) 0.008(6)
O11 0.042(9) 0.015(7) 0.033(8) 0.020(6) -0.011(7) -0.001(6)
O12 0.045(8) 0.020(7) 0.015(7) 0.002(6) -0.003(6) -0.004(6)
O13 0.032(8) 0.030(8) 0.027(8) 0.006(7) 0.001(6) -0.008(6)
O14 0.027(8) 0.041(9) 0.030(8) -0.026(7) -0.007(6) -0.006(7)
O15 0.034(8) 0.035(8) 0.014(7) 0.000(6) -0.011(6) 0.018(6)
O16 0.038(8) 0.044(9) 0.017(7) 0.003(7) 0.001(6) 0.021(7)
O17 0.040(9) 0.034(8) 0.036(9) -0.001(7) 0.020(7) -0.002(7)
O18 0.052(9) 0.027(8) 0.025(8) -0.010(7) 0.017(7) -0.008(6)
Cl1 0.051(4) 0.092(6) 0.057(4) -0.002(4) 0.011(3) 0.030(4)
Cl2 0.106(7) 0.121(8) 0.107(7) 0.056(6) 0.070(6) 0.078(6)
Cl3 0.136(10) 0.175(12) 0.120(9) 0.018(9) -0.090(8) -0.035(9)
C1S 0.062(18) 0.074(19) 0.049(16) -0.010(15) -0.007(14) 0.013(15)

loop_
_atom_site_label
_atom_site_fract_x
_atom_site_fract_y
_atom_site_fract_z
_atom_site_U_iso_or_equiv
_atom_site_thermal_displace_type
_atom_site_calc_flag
_atom_site_refinement_flags
_atom_site_occupancy
_atom_site_disorder_group
_atom_site_type_symbol
Os1 0.44406(6) 0.10779(2) 0.66126(6) 0.0124(2) Uani d . 1 . Os
Os2 0.29571(6) 0.18799(2) 0.30706(6) 0.0128(2) Uani d . 1 . Os
Os3 0.31600(6) 0.10048(2) 0.43993(6) 0.0106(2) Uani d . 1 . Os
Os4 0.31369(6) 0.18944(2) 0.55623(6) 0.0102(2) Uani d . 1 . Os
Os5 0.08291(6) 0.15554(2) 0.43850(6) 0.0116(2) Uani d . 1 . Os
Os6 0.16597(6) 0.11138(2) 0.64539(6) 0.0117(2) Uani d . 1 . Os
O1 0.7282(13) 0.1234(5) 0.5864(12) 0.032(3) Uani d . 1 . O
O2 0.5033(13) 0.1452(5) 0.9123(12) 0.030(3) Uani d . 1 . O
O3 0.5157(14) 0.0042(5) 0.7349(12) 0.030(3) Uani d . 1 . O
O4 0.5818(12) 0.2099(5) 0.2496(12) 0.032(3) Uani d . 1 . O
O5 0.2013(12) 0.2911(5) 0.2567(11) 0.028(3) Uani d . 1 . O
O6 0.2427(14) 0.1570(6) 0.0513(12) 0.037(4) Uani d . 1 . O
O7 0.5957(11) 0.1010(4) 0.3353(11) 0.022(3) Uani d . 1 . O
O8 0.3255(12) -0.0082(4) 0.5092(12) 0.023(3) Uani d . 1 . O
O9 0.1871(14) 0.0596(5) 0.2101(12) 0.034(4) Uani d . 1 . O
O10 0.5966(12) 0.2269(5) 0.5141(11) 0.025(3) Uani d . 1 . O
O11 0.2042(14) 0.2925(5) 0.5173(12) 0.030(3) Uani d . 1 . O
O12 0.3111(14) 0.2203(5) 0.8170(11) 0.027(3) Uani d . 1 . O
O13 -0.0962(13) 0.2300(5) 0.5530(12) 0.030(3) Uani d . 1 . O
O14 -0.1162(13) 0.0720(5) 0.3897(12) 0.033(3) Uani d . 1 . O
O15 -0.0278(13) 0.1919(5) 0.2003(11) 0.028(3) Uani d . 1 . O
O16 0.2405(14) 0.0637(5) 0.8820(11) 0.033(3) Uani d . 1 . O
O17 -0.0100(15) 0.1768(5) 0.7912(13) 0.036(4) Uani d . 1 . O
O18 -0.0209(15) 0.0248(5) 0.6189(12) 0.034(3) Uani d . 1 . O
C1 0.6196(17) 0.1189(6) 0.6141(15) 0.014(4) Uiso d . 1 . C
C2 0.4822(19) 0.1310(7) 0.8168(18) 0.027(5) Uiso d . 1 . C
C3 0.4861(16) 0.0447(6) 0.7077(15) 0.014(4) Uiso d . 1 . C
C4 0.4726(19) 0.2017(7) 0.2718(16) 0.020(4) Uiso d . 1 . C
C5 0.2440(16) 0.2524(6) 0.2720(15) 0.011(4) Uiso d . 1 . C
C6 0.2631(19) 0.1695(7) 0.1446(18) 0.025(4) Uiso d . 1 . C
C7 0.494(2) 0.1004(7) 0.3768(17) 0.026(5) Uiso d . 1 . C
C8 0.3219(17) 0.0330(7) 0.4914(15) 0.017(4) Uiso d . 1 . C
C9 0.233(2) 0.0778(7) 0.2941(18) 0.027(5) Uiso d . 1 . C
C10 0.4876(18) 0.2125(7) 0.5298(16) 0.020(4) Uiso d . 1 . C
C11 0.2408(16) 0.2544(7) 0.5280(15) 0.013(4) Uiso d . 1 . C
C12 0.3102(17) 0.2064(7) 0.7186(16) 0.018(4) Uiso d . 1 . C
C13 -0.0299(17) 0.2014(7) 0.5110(16) 0.016(4) Uiso d . 1 . C
C14 -0.040(2) 0.1010(8) 0.4118(18) 0.030(5) Uiso d . 1 . C
C15 0.0230(18) 0.1802(7) 0.2907(17) 0.021(4) Uiso d . 1 . C
C16 0.2247(18) 0.0824(7) 0.7898(17) 0.021(4) Uiso d . 1 . C
C17 0.0564(17) 0.1525(7) 0.7363(16) 0.018(4) Uiso d . 1 . C
C18 0.0532(17) 0.0562(7) 0.6265(15) 0.015(4) Uiso d . 1 . C
Cl1 0.8082(7) 0.0716(3) -0.1473(6) 0.066(2) Uani d . 1 . Cl
Cl2 0.6430(10) 0.0466(4) 0.0421(9) 0.110(4) Uani d . 1 . Cl
Cl3 0.9223(13) 0.0538(5) 0.0812(11) 0.146(5) Uani d . 1 . Cl
C1S 0.793(3) 0.0386(12) -0.014(2) 0.062(8) Uani d . 1 . C
H1S 0.802(3) 0.0037(12) -0.033(2) 0.050 Uiso calc R 1 . H

loop_
_atom_type_symbol
_atom_type_description
_atom_type_scat_dispersion_real
_atom_type_scat_dispersion_imag
_atom_type_scat_source
C C 0.0033 0.0016 'International Tables Vol C Tables 4.2.6.8 and 6.1.1.4'
H H 0.0000 0.0000 'International Tables Vol C Tables 4.2.6.8 and 6.1.1.4'
O O 0.0106 0.0060 'International Tables Vol C Tables 4.2.6.8 and 6.1.1.4'
Os Os -1.2165 7.6030 'International Tables Vol C Tables 4.2.6.8 and 6.1.1.4'
Cl Cl 0.1484 0.1585 'International Tables Vol C Tables 4.2.6.8 and 6.1.1.4'

loop_
_geom_angle_atom_site_label_1
_geom_angle_atom_site_label_2
_geom_angle_atom_site_label_3
_geom_angle
_geom_angle_publ_flag
C3 Os1 C2 90.5(8) ?
C3 Os1 C1 91.2(7) ?
C2 Os1 C1 92.2(8) ?
C3 Os1 Os3 106.6(5) ?
C2 Os1 Os3 158.6(6) ?
C1 Os1 Os3 100.0(5) ?
C3 Os1 Os6 105.8(5) ?
C2 Os1 Os6 103.1(6) ?
C1 Os1 Os6 156.8(5) ?
Os3 Os1 Os6 60.46(3) y
C3 Os1 Os4 162.5(5) ?
C2 Os1 Os4 101.9(6) ?
C1 Os1 Os4 100.6(5) ?
Os3 Os1 Os4 58.83(3) y
Os6 Os1 Os4 59.59(3) y
C5 Os2 C4 91.6(7) ?
C5 Os2 C6 90.3(8) ?
C4 Os2 C6 89.4(8) ?
C5 Os2 Os5 101.4(5) ?
C4 Os2 Os5 157.9(6) ?
C6 Os2 Os5 108.1(6) ?
C5 Os2 Os4 102.0(5) ?
C4 Os2 Os4 99.9(6) ?
C6 Os2 Os4 164.2(6) ?
Os5 Os2 Os4 60.16(3) y
C5 Os2 Os3 157.2(5) ?
C4 Os2 Os3 103.0(6) ?
C6 Os2 Os3 107.0(6) ?
Os5 Os2 Os3 59.61(3) y
Os4 Os2 Os3 58.62(2) y
C8 Os3 C7 95.0(8) ?
C8 Os3 C9 87.7(8) ?
C7 Os3 C9 94.1(8) ?
C8 Os3 Os4 134.1(5) ?
C7 Os3 Os4 101.2(6) ?
C9 Os3 Os4 132.7(6) ?
C8 Os3 Os5 122.3(5) ?
C7 Os3 Os5 141.5(6) ?
C9 Os3 Os5 79.7(6) ?
Os4 Os3 Os5 60.74(3) y
C8 Os3 Os1 77.8(5) ?
C7 Os3 Os1 85.3(6) ?
C9 Os3 Os1 165.4(6) ?
Os4 Os3 Os1 61.35(2) y
Os5 Os3 Os1 109.69(4) y
C8 Os3 Os6 82.3(5) ?
C7 Os3 Os6 145.1(6) ?
C9 Os3 Os6 120.4(6) ?
Os4 Os3 Os6 60.28(2) y
Os5 Os3 Os6 58.53(3) y
Os1 Os3 Os6 60.04(3) y
C8 Os3 Os2 165.3(5) ?
C7 Os3 Os2 82.0(6) ?
C9 Os3 Os2 78.1(6) ?
Os4 Os3 Os2 60.48(3) y
Os5 Os3 Os2 59.45(3) y
Os1 Os3 Os2 116.13(3) y
Os6 Os3 Os2 108.35(3) y
C12 Os4 C10 96.4(8) ?
C12 Os4 C11 85.4(7) ?
C10 Os4 C11 91.1(7) ?
C12 Os4 Os3 132.6(5) ?
C10 Os4 Os3 101.4(5) ?
C11 Os4 Os3 137.1(5) ?
C12 Os4 Os6 79.3(5) ?
C10 Os4 Os6 144.3(5) ?
C11 Os4 Os6 123.4(5) ?
Os3 Os4 Os6 60.84(3) y
C12 Os4 Os5 120.3(5) ?
C10 Os4 Os5 142.6(5) ?
C11 Os4 Os5 85.3(5) ?
Os3 Os4 Os5 60.11(3) y
Os6 Os4 Os5 58.51(3) y
C12 Os4 Os2 165.8(5) ?
C10 Os4 Os2 83.3(5) ?
C11 Os4 Os2 80.5(5) ?
Os3 Os4 Os2 60.89(3) y
Os6 Os4 Os2 109.10(3) y
Os5 Os4 Os2 59.38(3) y
C12 Os4 Os1 78.9(5) ?
C10 Os4 Os1 84.6(5) ?
C11 Os4 Os1 163.1(5) ?
Os3 Os4 Os1 59.82(3) y
Os6 Os4 Os1 59.72(3) y
Os5 Os4 Os1 107.97(4) y
Os2 Os4 Os1 115.13(3) y
C15 Os5 C13 87.9(8) ?
C15 Os5 C14 87.1(8) ?
C13 Os5 C14 100.8(8) ?
C15 Os5 Os6 174.9(6) ?
C13 Os5 Os6 95.5(5) ?
C14 Os5 Os6 88.5(6) ?
C15 Os5 Os2 69.4(6) ?
C13 Os5 Os2 120.0(5) ?
C14 Os5 Os2 130.8(6) ?
Os6 Os5 Os2 111.83(4) y
C15 Os5 Os3 116.7(6) ?
C13 Os5 Os3 150.4(5) ?
C14 Os5 Os3 96.9(6) ?
Os6 Os5 Os3 61.25(3) y
Os2 Os5 Os3 60.95(3) y
C15 Os5 Os4 123.0(6) ?
C13 Os5 Os4 94.4(5) ?
C14 Os5 Os4 146.9(6) ?
Os6 Os5 Os4 60.66(3) y
Os2 Os5 Os4 60.47(3) y
Os3 Os5 Os4 59.15(3) y
C18 Os6 C16 86.5(8) ?
C18 Os6 C17 100.1(7) ?
C16 Os6 C17 87.4(8) ?
C18 Os6 Os5 94.9(5) ?
C16 Os6 Os5 178.6(6) ?
C17 Os6 Os5 91.8(5) ?
C18 Os6 Os4 152.5(5) ?
C16 Os6 Os4 118.0(6) ?
C17 Os6 Os4 93.8(5) ?
Os5 Os6 Os4 60.83(3) y
C18 Os6 Os1 125.0(5) ?
C16 Os6 Os1 68.9(6) ?
C17 Os6 Os1 125.5(5) ?
Os5 Os6 Os1 110.64(4) y
Os4 Os6 Os1 60.68(3) y
C18 Os6 Os3 99.0(5) ?
C16 Os6 Os3 120.2(6) ?
C17 Os6 Os3 147.3(5) ?
Os5 Os6 Os3 60.21(3) y
Os4 Os6 Os3 58.88(3) y
Os1 Os6 Os3 59.50(3) y
O1 C1 Os1 176.7(15) ?
O2 C2 Os1 178.8(17) ?
O3 C3 Os1 178.1(15) ?
O4 C4 Os2 179.6(17) ?
O5 C5 Os2 173.3(15) ?
O6 C6 Os2 177.3(18) ?
O7 C7 Os3 177.0(17) ?
O8 C8 Os3 172.6(16) ?
O9 C9 Os3 173.1(17) ?
O10 C10 Os4 179.5(17) ?
O11 C11 Os4 175.7(15) ?
O12 C12 Os4 175.0(15) ?
O13 C13 Os5 178.1(15) ?
O14 C14 Os5 174.1(18) ?
O15 C15 Os5 171.6(16) ?
O16 C16 Os6 169.6(16) ?
O17 C17 Os6 179.4(16) ?
O18 C18 Os6 175.4(15) ?
Cl2 C1S Cl3 114.3(18) ?
Cl2 C1S Cl1 110.8(16) ?
Cl3 C1S Cl1 109.3(16) ?

loop_
_geom_bond_atom_site_label_1
_geom_bond_atom_site_label_2
_geom_bond_site_symmetry_2
_geom_bond_distance
_geom_bond_publ_flag
Os1 Os3 . 2.7890(12) y
Os1 Os4 . 2.8313(11) y
Os1 Os6 . 2.8043(12) y
Os2 Os3 . 2.8249(11) y
Os2 Os4 . 2.8137(12) y
Os2 Os5 . 2.7829(12) y
Os3 Os4 . 2.7605(11) y
Os3 Os5 . 2.7875(11) y
Os3 Os6 . 2.8159(12) y
Os4 Os5 . 2.8050(12) y
Os4 Os6 . 2.8006(11) y
Os5 Os6 . 2.7395(11) y
Os1 C1 . 1.88(2) y
Os1 C2 . 1.90(2) y
Os1 C3 . 1.84(2) y
Os2 C4 . 1.87(2) y
Os2 C5 . 1.87(2) y
Os2 C6 . 1.92(2) y
Os3 C7 . 1.95(2) y
Os3 C8 . 1.93(2) y
Os3 C9 . 1.93(2) y
Os4 C10 . 1.89(2) y
Os4 C11 . 1.94(2) y
Os4 C12 . 1.89(2) y
Os5 C13 . 1.89(2) y
Os5 C14 . 1.95(2) y
Os5 C15 . 1.88(2) y
Os6 C16 . 1.89(2) y
Os6 C17 . 1.89(2) y
Os6 C18 . 1.90(2) y
O1 C1 . 1.15(2) y
O2 C2 . 1.16(2) y
O3 C3 . 1.18(2) y
O4 C4 . 1.16(2) y
O5 C5 . 1.15(2) y
O6 C6 . 1.12(2) y
O7 C7 . 1.14(2) y
O8 C8 . 1.14(2) y
O9 C9 . 1.16(2) y
O10 C10 . 1.18(2) y
O11 C11 . 1.11(2) y
O12 C12 . 1.17(2) y
O13 C13 . 1.14(2) y
O14 C14 . 1.13(2) y
O15 C15 . 1.17(2) y
O16 C16 . 1.17(2) y
O17 C17 . 1.14(2) y
O18 C18 . 1.14(2) y
Cl1 C1S . 1.76(3) y
Cl2 C1S . 1.67(3) y
Cl3 C1S . 1.72(3) y
